data_9011762
loop_
_publ_author_name
'Krause, W.'
'Blass, G.'
'Effenberger, H.'

_publ_section_title
;
 Schaferite, a new vanadium garnet from the Bellberg volcano, Eifel, Germany
;
_journal_name_full 'Neues Jahrbuch fur Mineralogie, Monatshefte'
_journal_page_first 123
_journal_page_last 124
_journal_volume 1999
_journal_year 1999
_chemical_compound_source 'Bellberg volcano, Eifel, Germany'
_chemical_formula_sum 'Ca2.301 Mg1.85 Mn0.15 Na0.699 O12 P0.18 V2.82'
_chemical_name_mineral Schaferite
_space_group_IT_number 230
_symmetry_space_group_name_Hall '-I 4bd 2c 3'
_symmetry_space_group_name_H-M 'I a -3 d'
_cell_angle_alpha 90
_cell_angle_beta 90
_cell_angle_gamma 90
_cell_length_a 12.422
_cell_length_b 12.422
_cell_length_c 12.422
_cell_formula_units_Z 8
_cell_volume 1916.790
_database_code_amcsd 0014899
_exptl_crystal_density_diffrn 3.484
_cod_original_formula_sum '(Na.699 Ca2.301) (Mg1.85 Mn.15) (V2.82 P.18) O12'
_cod_database_code 9011762

loop_
_space_group_symop_operation_xyz
x,y,z
1/2+x,1/2+y,1/2+z
z,1/2-x,1/2+y
1/2+z,-x,+y
-y,1/2+z,1/2-x
1/2-y,+z,-x
x,1/2-y,1/2+z
1/2+x,-y,+z
-z,1/2+x,1/2-y
1/2-z,+x,-y
y,1/2-z,1/2+x
1/2+y,-z,+x
-x,1/2+y,1/2-z
1/2-x,+y,-z
3/4+x,1/4-z,3/4-y
1/4+x,3/4-z,1/4-y
3/4-z,1/4+y,3/4+x
1/4-z,3/4+y,1/4+x
3/4+y,1/4-x,3/4-z
1/4+y,3/4-x,1/4-z
3/4-x,1/4+z,3/4+y
1/4-x,3/4+z,1/4+y
3/4+z,1/4-y,3/4-x
1/4+z,3/4-y,1/4-x
3/4-y,1/4+x,3/4+z
1/4-y,3/4+x,1/4+z
1/4+x,1/4+z,1/4+y
3/4+x,3/4+z,3/4+y
1/4-z,1/4-y,1/4-x
3/4-z,3/4-y,3/4-x
1/4+y,1/4+x,1/4+z
3/4+y,3/4+x,3/4+z
1/4-x,1/4-z,1/4-y
3/4-x,3/4-z,3/4-y
1/4+z,1/4+y,1/4+x
3/4+z,3/4+y,3/4+x
1/4-y,1/4-x,1/4-z
3/4-y,3/4-x,3/4-z
1/2+z,x,1/2-y
+z,1/2+x,-y
1/2-y,-z,1/2+x
-y,1/2-z,+x
1/2+x,y,1/2-z
+x,1/2+y,-z
1/2-z,-x,1/2+y
-z,1/2-x,+y
1/2+y,z,1/2-x
+y,1/2+z,-x
1/2-x,-y,1/2+z
-x,1/2-y,+z
1/2-z,1/2+x,y
-z,+x,1/2+y
1/2+y,1/2-z,-x
+y,-z,1/2-x
1/2-x,1/2+y,z
-x,+y,1/2+z
1/2+z,1/2-x,-y
+z,-x,1/2-y
1/2-y,1/2+z,x
-y,+z,1/2+x
1/2+x,1/2-y,-z
+x,-y,1/2-z
3/4-x,3/4+z,1/4-y
1/4-x,1/4+z,3/4-y
3/4+z,3/4-y,1/4+x
1/4+z,1/4-y,3/4+x
3/4-y,3/4+x,1/4-z
1/4-y,1/4+x,3/4-z
3/4+x,3/4-z,1/4+y
1/4+x,1/4-z,3/4+y
3/4-z,3/4+y,1/4-x
1/4-z,1/4+y,3/4-x
3/4+y,3/4-x,1/4+z
1/4+y,1/4-x,3/4+z
1/4-x,3/4-z,3/4+y
3/4-x,1/4-z,1/4+y
1/4+z,3/4+y,3/4-x
3/4+z,1/4+y,1/4-x
1/4-y,3/4-x,3/4+z
3/4-y,1/4-x,1/4+z
1/4+x,3/4+z,3/4-y
3/4+x,1/4+z,1/4-y
1/4-z,3/4-y,3/4+x
3/4-z,1/4-y,1/4+x
1/4+y,3/4+x,3/4-z
3/4+y,1/4+x,1/4-z
-z,-x,-y
1/2-z,1/2-x,1/2-y
y,z,x
1/2+y,1/2+z,1/2+x
-x,-y,-z
1/2-x,1/2-y,1/2-z
z,x,y
1/2+z,1/2+x,1/2+y
-y,-z,-x
1/2-y,1/2-z,1/2-x

loop_
_atom_site_aniso_label
_atom_site_aniso_U_11
_atom_site_aniso_U_22
_atom_site_aniso_U_33
_atom_site_aniso_U_12
_atom_site_aniso_U_13
_atom_site_aniso_U_23
Na 0.01180 0.01560 0.01560 0.00000 0.00000 0.00170
Ca 0.01180 0.01560 0.01560 0.00000 0.00000 0.00170
Mg 0.01270 0.01270 0.01270 -0.00070 -0.00070 -0.00070
Mn 0.01270 0.01270 0.01270 -0.00070 -0.00070 -0.00070
V 0.00850 0.00930 0.00930 0.00000 0.00000 0.00000
P 0.00850 0.00930 0.00930 0.00000 0.00000 0.00000
O 0.01200 0.01270 0.01060 -0.00060 -0.00030 0.00040

loop_
_atom_site_label
_atom_site_fract_x
_atom_site_fract_y
_atom_site_fract_z
_atom_site_occupancy
_atom_site_U_iso_or_equiv
Na 0.12500 0.00000 0.25000 0.23300 0.01440
Ca 0.12500 0.00000 0.25000 0.76700 0.01440
Mg 0.00000 0.00000 0.00000 0.92500 0.01270
Mn 0.00000 0.00000 0.00000 0.07500 0.01270
V 0.37500 0.00000 0.25000 0.94000 0.00910
P 0.37500 0.00000 0.25000 0.06000 0.00910
O 0.03837 0.05130 0.65515 1.00000 0.01180

loop_
_cod_related_entry_id
_cod_related_entry_database
_cod_related_entry_code
1 AMCSD 0014899
